data_1544287
loop_
_publ_author_name
'Suga, Takuya'
'Saitou, Takanobu'
'Takaya, Jun'
'Iwasawa, Nobuharu'

_publ_section_title
;
 Mechanistic study of the rhodium-catalyzed carboxylation of simple
 aromatic compounds with carbon dioxide
;
_journal_issue 2
_journal_name_full 'Chem. Sci.'
_journal_page_first 1454
_journal_paper_doi 10.1039/C6SC03838G
_journal_volume 8
_journal_year 2017
_chemical_formula_sum 'C50 H86 P3 Rh'
_chemical_formula_weight 883.01
_chemical_name_systematic
; 
 ? 
;
_chemical_properties_physical ', Air-sensitive,Oxygen-sensitive'
_space_group_IT_number 14
_symmetry_cell_setting monoclinic
_symmetry_space_group_name_Hall '-P 2ybc'
_symmetry_space_group_name_H-M 'P 1 21/c 1'
_atom_sites_solution_hydrogens geom
_atom_sites_solution_primary direct
_atom_sites_solution_secondary difmap
_audit_creation_method SHELXL-97
_audit_update_record
;
2016-08-10 deposited with the CCDC.
2016-10-12 downloaded from the CCDC.
;
_cell_angle_alpha 90.00
_cell_angle_beta 98.7248(16)
_cell_angle_gamma 90.00
_cell_formula_units_Z 4
_cell_length_a 10.4706(12)
_cell_length_b 22.650(3)
_cell_length_c 19.939(2)
_cell_measurement_reflns_used 11283
_cell_measurement_temperature 123(2)
_cell_measurement_theta_max 27.4816
_cell_measurement_theta_min 3.0630
_cell_volume 4674.0(9)
_computing_cell_refinement 'CrystalClear (Rigaku Inc., 2009)'
_computing_data_collection 'CrystalClear (Rigaku Inc., 2009)'
_computing_data_reduction 'CrystalClear (Rigaku Inc., 2009)'
_computing_molecular_graphics 'Yadokari-XG 2009 (Wakita,Nemoto et al., 2009)'
_computing_publication_material 'Yadokari-XG 2009 (Wakita,Nemoto et al., 2009)'
_computing_structure_refinement 'SHELXL-97 (Sheldrick, 1997)'
_computing_structure_solution 'SHELXS-97 (Sheldrick, 1990)'
_diffrn_ambient_temperature 123(2)
_diffrn_detector_area_resol_mean 28.5714
_diffrn_measured_fraction_theta_full 0.998
_diffrn_measured_fraction_theta_max 0.998
_diffrn_measurement_device_type 'Rigaku Saturn724+ CCD'
_diffrn_measurement_method dtprofit.ref
_diffrn_radiation_monochromator Confocal
_diffrn_radiation_source 'Rotating Anode'
_diffrn_radiation_type MoK\a
_diffrn_radiation_wavelength 0.71075
_diffrn_reflns_av_R_equivalents 0.0531
_diffrn_reflns_av_sigmaI/netI 0.0407
_diffrn_reflns_limit_h_max 13
_diffrn_reflns_limit_h_min -13
_diffrn_reflns_limit_k_max 29
_diffrn_reflns_limit_k_min -29
_diffrn_reflns_limit_l_max 25
_diffrn_reflns_limit_l_min -25
_diffrn_reflns_number 57824
_diffrn_reflns_theta_full 27.47
_diffrn_reflns_theta_max 27.47
_diffrn_reflns_theta_min 3.06
_exptl_absorpt_coefficient_mu 0.501
_exptl_absorpt_correction_T_max 1.0000
_exptl_absorpt_correction_T_min 0.9104
_exptl_absorpt_correction_type multi-scan
_exptl_crystal_colour yellow
_exptl_crystal_density_diffrn 1.255
_exptl_crystal_density_method 'not measured'
_exptl_crystal_description prism
_exptl_crystal_F_000 1904
_exptl_crystal_size_max 0.06
_exptl_crystal_size_mid 0.04
_exptl_crystal_size_min 0.02
_refine_diff_density_max 1.582
_refine_diff_density_min -1.035
_refine_diff_density_rms 0.094
_refine_ls_extinction_method none
_refine_ls_goodness_of_fit_ref 1.074
_refine_ls_hydrogen_treatment constr
_refine_ls_matrix_type full
_refine_ls_number_parameters 487
_refine_ls_number_reflns 10687
_refine_ls_number_restraints 0
_refine_ls_restrained_S_all 1.074
_refine_ls_R_factor_all 0.0693
_refine_ls_R_factor_gt 0.0567
_refine_ls_shift/su_max 0.000
_refine_ls_shift/su_mean 0.000
_refine_ls_structure_factor_coef Fsqd
_refine_ls_weighting_details 'calc w=1/[\s^2^(Fo^2^)+(0.0728P)^2^+5.6485P] where P=(Fo^2^+2Fc^2^)/3'
_refine_ls_weighting_scheme calc
_refine_ls_wR_factor_gt 0.1364
_refine_ls_wR_factor_ref 0.1462
_reflns_number_gt 8948
_reflns_number_total 10687
_reflns_threshold_expression >2sigma(I)
_cod_data_source_file c6sc03838g2.cif
_cod_data_source_block crystalclear
_cod_depositor_comments 'Adding full bibliography for 1544287.cif.'
_cod_original_sg_symbol_H-M P21/c
_cod_database_code 1544287

loop_
_symmetry_equiv_pos_as_xyz
'x, y, z'
'-x, y+1/2, -z+1/2'
'-x, -y, -z'
'x, -y-1/2, z-1/2'

loop_
_atom_site_label
_atom_site_type_symbol
_atom_site_fract_x
_atom_site_fract_y
_atom_site_fract_z
_atom_site_U_iso_or_equiv
_atom_site_adp_type
_atom_site_occupancy
_atom_site_symmetry_multiplicity
_atom_site_calc_flag
_atom_site_refinement_flags
Rh1 Rh 0.03506(2) 0.364557(10) 0.280120(12) 0.02522(9) Uani 1 1 d .
P1 P 0.03149(8) 0.45726(3) 0.23569(4) 0.02535(17) Uani 1 1 d .
P2 P -0.01820(8) 0.40850(3) 0.37511(4) 0.02449(17) Uani 1 1 d .
P3 P -0.01049(8) 0.26316(3) 0.29334(4) 0.02646(18) Uani 1 1 d .
C1 C -0.0291(3) 0.51042(13) 0.29390(16) 0.0276(6) Uani 1 1 d .
H1 H 0.0091 0.5498 0.2886 0.033 Uiso 1 1 calc R
H2 H -0.1242 0.5139 0.2825 0.033 Uiso 1 1 calc R
C2 C 0.0068(3) 0.48942(14) 0.36759(16) 0.0282(6) Uani 1 1 d .
H3 H -0.0469 0.5106 0.3966 0.034 Uiso 1 1 calc R
H4 H 0.0984 0.4990 0.3839 0.034 Uiso 1 1 calc R
C3 C 0.1769(3) 0.49816(14) 0.21634(17) 0.0288(7) Uani 1 1 d .
H5 H 0.1498 0.5401 0.2076 0.035 Uiso 1 1 calc R
C4 C 0.2292(3) 0.47656(16) 0.15319(17) 0.0339(7) Uani 1 1 d .
H6 H 0.1602 0.4791 0.1134 0.041 Uiso 1 1 calc R
H7 H 0.2554 0.4347 0.1593 0.041 Uiso 1 1 calc R
C5 C 0.3460(4) 0.51375(17) 0.1401(2) 0.0410(8) Uani 1 1 d .
H8 H 0.3804 0.4979 0.1001 0.049 Uiso 1 1 calc R
H9 H 0.3180 0.5550 0.1299 0.049 Uiso 1 1 calc R
C6 C 0.4514(3) 0.51290(17) 0.2014(2) 0.0399(8) Uani 1 1 d .
H10 H 0.4842 0.4721 0.2094 0.048 Uiso 1 1 calc R
H11 H 0.5243 0.5381 0.1924 0.048 Uiso 1 1 calc R
C7 C 0.4000(3) 0.53524(16) 0.2640(2) 0.0384(8) Uani 1 1 d .
H12 H 0.3739 0.5771 0.2573 0.046 Uiso 1 1 calc R
H13 H 0.4692 0.5330 0.3037 0.046 Uiso 1 1 calc R
C8 C 0.2838(3) 0.49847(15) 0.27781(18) 0.0325(7) Uani 1 1 d .
H14 H 0.3120 0.4574 0.2889 0.039 Uiso 1 1 calc R
H15 H 0.2495 0.5150 0.3175 0.039 Uiso 1 1 calc R
C9 C -0.0824(3) 0.46694(14) 0.15484(16) 0.0294(7) Uani 1 1 d .
H16 H -0.0526 0.4395 0.1211 0.035 Uiso 1 1 calc R
C10 C -0.2194(3) 0.44715(15) 0.16323(18) 0.0329(7) Uani 1 1 d .
H17 H -0.2158 0.4070 0.1830 0.039 Uiso 1 1 calc R
H18 H -0.2544 0.4742 0.1950 0.039 Uiso 1 1 calc R
C11 C -0.3092(4) 0.44700(18) 0.0952(2) 0.0443(9) Uani 1 1 d .
H19 H -0.2781 0.4177 0.0645 0.053 Uiso 1 1 calc R
H20 H -0.3973 0.4353 0.1023 0.053 Uiso 1 1 calc R
C12 C -0.3139(4) 0.5079(2) 0.0625(2) 0.0506(10) Uani 1 1 d .
H21 H -0.3544 0.5362 0.0906 0.061 Uiso 1 1 calc R
H22 H -0.3676 0.5062 0.0171 0.061 Uiso 1 1 calc R
C13 C -0.1785(4) 0.5292(2) 0.0552(2) 0.0497(10) Uani 1 1 d .
H23 H -0.1422 0.5034 0.0228 0.060 Uiso 1 1 calc R
H24 H -0.1838 0.5698 0.0365 0.060 Uiso 1 1 calc R
C14 C -0.0884(3) 0.52893(16) 0.12289(18) 0.0365(8) Uani 1 1 d .
H25 H -0.1199 0.5576 0.1541 0.044 Uiso 1 1 calc R
H26 H -0.0007 0.5412 0.1158 0.044 Uiso 1 1 calc R
C15 C 0.0897(3) 0.39637(14) 0.45771(17) 0.0297(7) Uani 1 1 d .
H27 H 0.0796 0.4313 0.4871 0.036 Uiso 1 1 calc R
C16 C 0.0582(3) 0.34144(15) 0.49667(17) 0.0330(7) Uani 1 1 d .
H28 H -0.0328 0.3434 0.5046 0.040 Uiso 1 1 calc R
H29 H 0.0681 0.3059 0.4691 0.040 Uiso 1 1 calc R
C17 C 0.1465(4) 0.33627(17) 0.56449(19) 0.0401(8) Uani 1 1 d .
H30 H 0.1332 0.3708 0.5931 0.048 Uiso 1 1 calc R
H31 H 0.1240 0.3002 0.5883 0.048 Uiso 1 1 calc R
C18 C 0.2870(4) 0.3334(2) 0.5546(2) 0.0471(10) Uani 1 1 d .
H32 H 0.3427 0.3322 0.5994 0.057 Uiso 1 1 calc R
H33 H 0.3022 0.2968 0.5297 0.057 Uiso 1 1 calc R
C19 C 0.3222(4) 0.3863(2) 0.5153(2) 0.0524(11) Uani 1 1 d .
H34 H 0.4121 0.3819 0.5062 0.063 Uiso 1 1 calc R
H35 H 0.3183 0.4223 0.5432 0.063 Uiso 1 1 calc R
C20 C 0.2317(3) 0.39408(18) 0.4474(2) 0.0405(9) Uani 1 1 d .
H36 H 0.2541 0.4310 0.4254 0.049 Uiso 1 1 calc R
H37 H 0.2443 0.3608 0.4169 0.049 Uiso 1 1 calc R
C21 C -0.1814(3) 0.40546(14) 0.40158(16) 0.0271(6) Uani 1 1 d .
H38 H -0.1954 0.3635 0.4143 0.033 Uiso 1 1 calc R
C22 C -0.2856(3) 0.41943(15) 0.34126(17) 0.0319(7) Uani 1 1 d .
H39 H -0.2745 0.3933 0.3028 0.038 Uiso 1 1 calc R
H40 H -0.2757 0.4608 0.3267 0.038 Uiso 1 1 calc R
C23 C -0.4212(3) 0.41088(17) 0.35973(19) 0.0375(8) Uani 1 1 d .
H41 H -0.4868 0.4210 0.3202 0.045 Uiso 1 1 calc R
H42 H -0.4334 0.3690 0.3715 0.045 Uiso 1 1 calc R
C24 C -0.4395(4) 0.44988(18) 0.4196(2) 0.0425(9) Uani 1 1 d .
H43 H -0.4328 0.4919 0.4068 0.051 Uiso 1 1 calc R
H44 H -0.5268 0.4434 0.4316 0.051 Uiso 1 1 calc R
C25 C -0.3384(4) 0.43622(18) 0.48042(19) 0.0412(8) Uani 1 1 d .
H45 H -0.3505 0.3953 0.4957 0.049 Uiso 1 1 calc R
H46 H -0.3497 0.4632 0.5181 0.049 Uiso 1 1 calc R
C26 C -0.2014(3) 0.44307(16) 0.46319(18) 0.0349(7) Uani 1 1 d .
H47 H -0.1380 0.4311 0.5028 0.042 Uiso 1 1 calc R
H48 H -0.1857 0.4851 0.4535 0.042 Uiso 1 1 calc R
C27 C 0.1267(3) 0.20896(15) 0.30576(17) 0.0314(7) Uani 1 1 d .
H49 H 0.0905 0.1712 0.3208 0.038 Uiso 1 1 calc R
C28 C 0.1875(4) 0.19420(16) 0.24268(19) 0.0367(8) Uani 1 1 d .
H50 H 0.2210 0.2308 0.2244 0.044 Uiso 1 1 calc R
H51 H 0.1209 0.1774 0.2073 0.044 Uiso 1 1 calc R
C29 C 0.2980(4) 0.14985(17) 0.2599(2) 0.0418(9) Uani 1 1 d .
H52 H 0.2628 0.1119 0.2734 0.050 Uiso 1 1 calc R
H53 H 0.3392 0.1427 0.2191 0.050 Uiso 1 1 calc R
C30 C 0.3991(4) 0.1724(2) 0.3172(2) 0.0498(10) Uani 1 1 d .
H54 H 0.4392 0.2088 0.3025 0.060 Uiso 1 1 calc R
H55 H 0.4679 0.1424 0.3281 0.060 Uiso 1 1 calc R
C31 C 0.3377(4) 0.18530(18) 0.3804(2) 0.0429(9) Uani 1 1 d .
H56 H 0.3039 0.1482 0.3972 0.051 Uiso 1 1 calc R
H57 H 0.4040 0.2012 0.4165 0.051 Uiso 1 1 calc R
C32 C 0.2281(3) 0.22966(15) 0.36469(18) 0.0338(7) Uani 1 1 d .
H58 H 0.2637 0.2681 0.3530 0.041 Uiso 1 1 calc R
H59 H 0.1864 0.2354 0.4056 0.041 Uiso 1 1 calc R
C33 C -0.1075(3) 0.23625(14) 0.21260(17) 0.0308(7) Uani 1 1 d .
H60 H -0.0466 0.2376 0.1786 0.037 Uiso 1 1 calc R
C34 C -0.1550(4) 0.17181(15) 0.21131(17) 0.0336(7) Uani 1 1 d .
H61 H -0.0811 0.1452 0.2262 0.040 Uiso 1 1 calc R
H62 H -0.2182 0.1672 0.2431 0.040 Uiso 1 1 calc R
C35 C -0.2182(4) 0.15487(17) 0.13954(19) 0.0418(9) Uani 1 1 d .
H63 H -0.2523 0.1141 0.1398 0.050 Uiso 1 1 calc R
H64 H -0.1526 0.1559 0.1086 0.050 Uiso 1 1 calc R
C36 C -0.3283(4) 0.19745(19) 0.1138(2) 0.0467(9) Uani 1 1 d .
H65 H -0.3664 0.1864 0.0670 0.056 Uiso 1 1 calc R
H66 H -0.3967 0.1942 0.1429 0.056 Uiso 1 1 calc R
C37 C -0.2805(4) 0.26053(18) 0.11449(19) 0.0430(9) Uani 1 1 d .
H67 H -0.3541 0.2872 0.0992 0.052 Uiso 1 1 calc R
H68 H -0.2176 0.2645 0.0824 0.052 Uiso 1 1 calc R
C38 C -0.2166(4) 0.27877(16) 0.18505(18) 0.0358(8) Uani 1 1 d .
H69 H -0.2820 0.2793 0.2161 0.043 Uiso 1 1 calc R
H70 H -0.1813 0.3192 0.1833 0.043 Uiso 1 1 calc R
C39 C -0.1018(3) 0.23979(14) 0.36428(16) 0.0294(7) Uani 1 1 d .
H71 H -0.0662 0.2652 0.4037 0.035 Uiso 1 1 calc R
C40 C -0.2455(3) 0.25501(15) 0.35000(17) 0.0317(7) Uani 1 1 d .
H72 H -0.2887 0.2293 0.3133 0.038 Uiso 1 1 calc R
H73 H -0.2559 0.2964 0.3343 0.038 Uiso 1 1 calc R
C41 C -0.3104(4) 0.24696(16) 0.41381(18) 0.0360(8) Uani 1 1 d .
H74 H -0.2711 0.2745 0.4497 0.043 Uiso 1 1 calc R
H75 H -0.4035 0.2564 0.4029 0.043 Uiso 1 1 calc R
C42 C -0.2937(4) 0.18357(16) 0.43946(19) 0.0388(8) Uani 1 1 d .
H76 H -0.3324 0.1794 0.4815 0.047 Uiso 1 1 calc R
H77 H -0.3395 0.1564 0.4050 0.047 Uiso 1 1 calc R
C43 C -0.1518(4) 0.16717(17) 0.45361(19) 0.0394(8) Uani 1 1 d .
H78 H -0.1435 0.1254 0.4681 0.047 Uiso 1 1 calc R
H79 H -0.1082 0.1918 0.4913 0.047 Uiso 1 1 calc R
C44 C -0.0847(3) 0.17592(15) 0.39120(18) 0.0337(7) Uani 1 1 d .
H80 H -0.1215 0.1481 0.3551 0.040 Uiso 1 1 calc R
H81 H 0.0086 0.1671 0.4033 0.040 Uiso 1 1 calc R
C45 C 0.1410(4) 0.34111(15) 0.20407(18) 0.0340(7) Uani 1 1 d .
C46 C 0.0973(4) 0.33246(15) 0.1363(2) 0.0424(9) Uani 1 1 d .
H82 H 0.0070 0.3332 0.1206 0.051 Uiso 1 1 calc R
C47 C 0.1853(5) 0.32223(19) 0.0884(2) 0.0507(10) Uani 1 1 d .
H83 H 0.1524 0.3167 0.0417 0.061 Uiso 1 1 calc R
C48 C 0.3173(5) 0.3203(2) 0.1100(3) 0.0582(12) Uani 1 1 d .
H84 H 0.3753 0.3140 0.0784 0.070 Uiso 1 1 calc R
C49 C 0.3640(4) 0.32784(18) 0.1785(3) 0.0498(10) Uani 1 1 d .
H85 H 0.4542 0.3259 0.1943 0.060 Uiso 1 1 calc R
C50 C 0.2773(4) 0.33827(15) 0.2242(2) 0.0381(8) Uani 1 1 d .
H86 H 0.3109 0.3437 0.2708 0.046 Uiso 1 1 calc R

loop_
_atom_site_aniso_label
_atom_site_aniso_U_11
_atom_site_aniso_U_22
_atom_site_aniso_U_33
_atom_site_aniso_U_23
_atom_site_aniso_U_13
_atom_site_aniso_U_12
Rh1 0.03011(15) 0.01965(13) 0.02723(14) 0.00080(9) 0.00866(10) 0.00078(9)
P1 0.0283(4) 0.0214(4) 0.0274(4) 0.0025(3) 0.0078(3) 0.0022(3)
P2 0.0256(4) 0.0223(4) 0.0258(4) 0.0012(3) 0.0046(3) 0.0004(3)
P3 0.0314(4) 0.0206(4) 0.0278(4) 0.0004(3) 0.0059(3) -0.0003(3)
C1 0.0321(16) 0.0217(14) 0.0301(16) -0.0015(12) 0.0086(13) -0.0011(12)
C2 0.0286(16) 0.0273(15) 0.0291(16) -0.0020(12) 0.0049(13) -0.0004(13)
C3 0.0292(16) 0.0245(15) 0.0347(17) 0.0058(13) 0.0110(13) 0.0051(12)
C4 0.0354(18) 0.0364(18) 0.0320(17) 0.0063(14) 0.0118(14) 0.0004(14)
C5 0.044(2) 0.040(2) 0.043(2) 0.0107(16) 0.0210(17) -0.0006(16)
C6 0.0337(19) 0.0371(19) 0.052(2) 0.0067(17) 0.0176(16) 0.0013(15)
C7 0.0334(18) 0.0351(18) 0.049(2) 0.0015(16) 0.0121(16) -0.0038(15)
C8 0.0316(17) 0.0313(17) 0.0358(18) 0.0014(14) 0.0092(14) 0.0009(13)
C9 0.0351(17) 0.0270(15) 0.0264(15) 0.0036(12) 0.0059(13) 0.0048(13)
C10 0.0309(17) 0.0289(16) 0.0394(19) -0.0004(14) 0.0070(14) 0.0033(13)
C11 0.038(2) 0.052(2) 0.041(2) -0.0108(18) 0.0012(16) 0.0018(17)
C12 0.043(2) 0.075(3) 0.0309(19) 0.0010(19) -0.0039(16) 0.009(2)
C13 0.054(2) 0.064(3) 0.0311(19) 0.0152(18) 0.0065(17) 0.011(2)
C14 0.0359(19) 0.0383(19) 0.0353(18) 0.0102(15) 0.0053(15) 0.0054(15)
C15 0.0306(17) 0.0273(16) 0.0302(16) 0.0011(13) 0.0015(13) -0.0018(13)
C16 0.0369(18) 0.0313(17) 0.0303(17) -0.0002(13) 0.0031(14) 0.0018(14)
C17 0.047(2) 0.040(2) 0.0328(18) 0.0034(15) 0.0055(16) 0.0053(16)
C18 0.042(2) 0.052(2) 0.044(2) 0.0104(18) -0.0064(17) 0.0052(18)
C19 0.032(2) 0.052(2) 0.068(3) 0.017(2) -0.0075(19) -0.0032(18)
C20 0.0289(18) 0.044(2) 0.047(2) 0.0136(17) 0.0030(16) -0.0027(15)
C21 0.0257(15) 0.0234(14) 0.0325(16) -0.0011(12) 0.0052(13) 0.0003(12)
C22 0.0302(17) 0.0322(17) 0.0331(17) 0.0052(13) 0.0043(14) 0.0021(13)
C23 0.0262(17) 0.0378(19) 0.047(2) 0.0079(16) 0.0003(15) -0.0006(14)
C24 0.0315(18) 0.048(2) 0.050(2) 0.0084(18) 0.0131(17) 0.0049(16)
C25 0.037(2) 0.049(2) 0.040(2) -0.0018(17) 0.0143(16) 0.0048(16)
C26 0.0309(17) 0.0373(18) 0.0370(18) -0.0057(15) 0.0064(14) 0.0046(14)
C27 0.0355(18) 0.0256(15) 0.0340(17) -0.0005(13) 0.0080(14) 0.0034(13)
C28 0.0378(19) 0.0350(18) 0.0378(19) -0.0021(15) 0.0078(15) 0.0024(15)
C29 0.037(2) 0.0383(19) 0.052(2) -0.0050(17) 0.0142(17) 0.0034(16)
C30 0.035(2) 0.051(2) 0.063(3) -0.007(2) 0.0045(19) 0.0052(17)
C31 0.038(2) 0.044(2) 0.046(2) -0.0016(17) 0.0010(16) 0.0050(16)
C32 0.0375(18) 0.0280(16) 0.0361(18) -0.0007(13) 0.0061(15) 0.0030(14)
C33 0.0380(18) 0.0237(15) 0.0303(16) -0.0006(12) 0.0035(14) -0.0008(13)
C34 0.0412(19) 0.0293(16) 0.0316(17) -0.0012(13) 0.0097(15) -0.0034(14)
C35 0.052(2) 0.0363(19) 0.037(2) -0.0075(15) 0.0072(17) -0.0096(17)
C36 0.049(2) 0.053(2) 0.035(2) -0.0082(17) -0.0038(17) -0.0062(19)
C37 0.050(2) 0.043(2) 0.0334(19) -0.0006(16) -0.0036(17) 0.0003(17)
C38 0.0408(19) 0.0325(18) 0.0335(18) -0.0009(14) 0.0037(15) 0.0040(15)
C39 0.0350(17) 0.0275(16) 0.0260(15) 0.0019(12) 0.0064(13) -0.0039(13)
C40 0.0365(18) 0.0276(16) 0.0316(17) 0.0001(13) 0.0073(14) -0.0026(13)
C41 0.0394(19) 0.0336(18) 0.0373(18) -0.0016(14) 0.0136(15) -0.0046(15)
C42 0.047(2) 0.0342(18) 0.0375(19) 0.0009(15) 0.0123(16) -0.0074(15)
C43 0.050(2) 0.0364(19) 0.0330(18) 0.0071(15) 0.0101(16) -0.0046(16)
C44 0.0383(18) 0.0298(16) 0.0342(18) 0.0061(14) 0.0092(15) -0.0004(14)
C45 0.044(2) 0.0247(16) 0.0365(18) 0.0024(13) 0.0171(16) 0.0024(14)
C46 0.053(2) 0.0220(16) 0.048(2) -0.0013(15) -0.0031(18) -0.0030(15)
C47 0.069(3) 0.044(2) 0.045(2) -0.0105(18) 0.026(2) -0.009(2)
C48 0.068(3) 0.044(2) 0.072(3) -0.011(2) 0.042(3) -0.006(2)
C49 0.043(2) 0.034(2) 0.076(3) 0.0008(19) 0.020(2) 0.0006(17)
C50 0.0395(19) 0.0259(17) 0.051(2) 0.0000(15) 0.0124(17) 0.0009(14)

loop_
_atom_type_symbol
_atom_type_description
_atom_type_scat_dispersion_real
_atom_type_scat_dispersion_imag
_atom_type_scat_source
C C 0.0033 0.0016 'International Tables Vol C Tables 4.2.6.8 and 6.1.1.4'
H H 0.0000 0.0000 'International Tables Vol C Tables 4.2.6.8 and 6.1.1.4'
P P 0.1023 0.0942 'International Tables Vol C Tables 4.2.6.8 and 6.1.1.4'
Rh Rh -1.1178 0.9187 'International Tables Vol C Tables 4.2.6.8 and 6.1.1.4'

loop_
_geom_angle_atom_site_label_1
_geom_angle_atom_site_label_2
_geom_angle_atom_site_label_3
_geom_angle
C45 Rh1 P1 86.03(9)
C45 Rh1 P2 160.25(11)
P1 Rh1 P2 85.94(3)
C45 Rh1 P3 88.41(9)
P1 Rh1 P3 161.04(3)
P2 Rh1 P3 104.58(3)
C1 P1 C9 103.31(15)
C1 P1 C3 100.05(14)
C9 P1 C3 101.36(15)
C1 P1 Rh1 110.05(10)
C9 P1 Rh1 114.51(11)
C3 P1 Rh1 124.81(10)
C2 P2 C21 101.84(14)
C2 P2 C15 98.17(14)
C21 P2 C15 101.67(15)
C2 P2 Rh1 107.92(11)
C21 P2 Rh1 124.65(10)
C15 P2 Rh1 118.40(11)
C33 P3 C27 101.85(15)
C33 P3 C39 106.33(15)
C27 P3 C39 100.45(15)
C33 P3 Rh1 108.20(10)
C27 P3 Rh1 119.06(11)
C39 P3 Rh1 119.06(11)
C2 C1 P1 110.0(2)
C2 C1 H1 109.7
P1 C1 H1 109.7
C2 C1 H2 109.7
P1 C1 H2 109.7
H1 C1 H2 108.2
C1 C2 P2 111.4(2)
C1 C2 H3 109.3
P2 C2 H3 109.3
C1 C2 H4 109.3
P2 C2 H4 109.3
H3 C2 H4 108.0
C4 C3 C8 110.6(3)
C4 C3 P1 114.6(2)
C8 C3 P1 110.9(2)
C4 C3 H5 106.8
C8 C3 H5 106.8
P1 C3 H5 106.8
C3 C4 C5 111.0(3)
C3 C4 H6 109.4
C5 C4 H6 109.4
C3 C4 H7 109.4
C5 C4 H7 109.4
H6 C4 H7 108.0
C6 C5 C4 110.8(3)
C6 C5 H8 109.5
C4 C5 H8 109.5
C6 C5 H9 109.5
C4 C5 H9 109.5
H8 C5 H9 108.1
C7 C6 C5 110.6(3)
C7 C6 H10 109.5
C5 C6 H10 109.5
C7 C6 H11 109.5
C5 C6 H11 109.5
H10 C6 H11 108.1
C6 C7 C8 110.9(3)
C6 C7 H12 109.5
C8 C7 H12 109.5
C6 C7 H13 109.5
C8 C7 H13 109.5
H12 C7 H13 108.1
C3 C8 C7 111.3(3)
C3 C8 H14 109.4
C7 C8 H14 109.4
C3 C8 H15 109.4
C7 C8 H15 109.4
H14 C8 H15 108.0
C10 C9 C14 109.3(3)
C10 C9 P1 110.9(2)
C14 C9 P1 116.4(2)
C10 C9 H16 106.5
C14 C9 H16 106.5
P1 C9 H16 106.5
C11 C10 C9 111.3(3)
C11 C10 H17 109.4
C9 C10 H17 109.4
C11 C10 H18 109.4
C9 C10 H18 109.4
H17 C10 H18 108.0
C12 C11 C10 110.7(3)
C12 C11 H19 109.5
C10 C11 H19 109.5
C12 C11 H20 109.5
C10 C11 H20 109.5
H19 C11 H20 108.1
C11 C12 C13 110.9(3)
C11 C12 H21 109.5
C13 C12 H21 109.5
C11 C12 H22 109.5
C13 C12 H22 109.5
H21 C12 H22 108.0
C14 C13 C12 112.0(3)
C14 C13 H23 109.2
C12 C13 H23 109.2
C14 C13 H24 109.2
C12 C13 H24 109.2
H23 C13 H24 107.9
C13 C14 C9 110.5(3)
C13 C14 H25 109.5
C9 C14 H25 109.5
C13 C14 H26 109.5
C9 C14 H26 109.5
H25 C14 H26 108.1
C16 C15 C20 109.2(3)
C16 C15 P2 114.8(2)
C20 C15 P2 110.8(2)
C16 C15 H27 107.2
C20 C15 H27 107.2
P2 C15 H27 107.2
C17 C16 C15 111.5(3)
C17 C16 H28 109.3
C15 C16 H28 109.3
C17 C16 H29 109.3
C15 C16 H29 109.3
H28 C16 H29 108.0
C18 C17 C16 111.0(3)
C18 C17 H30 109.4
C16 C17 H30 109.4
C18 C17 H31 109.4
C16 C17 H31 109.4
H30 C17 H31 108.0
C19 C18 C17 110.6(3)
C19 C18 H32 109.5
C17 C18 H32 109.5
C19 C18 H33 109.5
C17 C18 H33 109.5
H32 C18 H33 108.1
C18 C19 C20 112.4(3)
C18 C19 H34 109.1
C20 C19 H34 109.1
C18 C19 H35 109.1
C20 C19 H35 109.1
H34 C19 H35 107.9
C15 C20 C19 111.5(3)
C15 C20 H36 109.3
C19 C20 H36 109.3
C15 C20 H37 109.3
C19 C20 H37 109.3
H36 C20 H37 108.0
C22 C21 C26 110.3(3)
C22 C21 P2 110.2(2)
C26 C21 P2 116.6(2)
C22 C21 H38 106.4
C26 C21 H38 106.4
P2 C21 H38 106.4
C21 C22 C23 111.2(3)
C21 C22 H39 109.4
C23 C22 H39 109.4
C21 C22 H40 109.4
C23 C22 H40 109.4
H39 C22 H40 108.0
C24 C23 C22 110.3(3)
C24 C23 H41 109.6
C22 C23 H41 109.6
C24 C23 H42 109.6
C22 C23 H42 109.6
H41 C23 H42 108.1
C25 C24 C23 110.7(3)
C25 C24 H43 109.5
C23 C24 H43 109.5
C25 C24 H44 109.5
C23 C24 H44 109.5
H43 C24 H44 108.1
C24 C25 C26 111.3(3)
C24 C25 H45 109.4
C26 C25 H45 109.4
C24 C25 H46 109.4
C26 C25 H46 109.4
H45 C25 H46 108.0
C25 C26 C21 111.7(3)
C25 C26 H47 109.3
C21 C26 H47 109.3
C25 C26 H48 109.3
C21 C26 H48 109.3
H47 C26 H48 107.9
C28 C27 C32 111.8(3)
C28 C27 P3 116.1(2)
C32 C27 P3 109.2(2)
C28 C27 H49 106.4
C32 C27 H49 106.4
P3 C27 H49 106.4
C27 C28 C29 110.7(3)
C27 C28 H50 109.5
C29 C28 H50 109.5
C27 C28 H51 109.5
C29 C28 H51 109.5
H50 C28 H51 108.1
C30 C29 C28 111.3(3)
C30 C29 H52 109.4
C28 C29 H52 109.4
C30 C29 H53 109.4
C28 C29 H53 109.4
H52 C29 H53 108.0
C29 C30 C31 110.5(3)
C29 C30 H54 109.5
C31 C30 H54 109.5
C29 C30 H55 109.5
C31 C30 H55 109.5
H54 C30 H55 108.1
C32 C31 C30 110.9(3)
C32 C31 H56 109.5
C30 C31 H56 109.5
C32 C31 H57 109.5
C30 C31 H57 109.5
H56 C31 H57 108.1
C31 C32 C27 111.6(3)
C31 C32 H58 109.3
C27 C32 H58 109.3
C31 C32 H59 109.3
C27 C32 H59 109.3
H58 C32 H59 108.0
C38 C33 C34 111.6(3)
C38 C33 P3 112.5(2)
C34 C33 P3 117.0(2)
C38 C33 H60 104.8
C34 C33 H60 104.8
P3 C33 H60 104.8
C35 C34 C33 110.2(3)
C35 C34 H61 109.6
C33 C34 H61 109.6
C35 C34 H62 109.6
C33 C34 H62 109.6
H61 C34 H62 108.1
C34 C35 C36 110.6(3)
C34 C35 H63 109.5
C36 C35 H63 109.5
C34 C35 H64 109.5
C36 C35 H64 109.5
H63 C35 H64 108.1
C37 C36 C35 111.1(3)
C37 C36 H65 109.4
C35 C36 H65 109.4
C37 C36 H66 109.4
C35 C36 H66 109.4
H65 C36 H66 108.0
C36 C37 C38 111.3(3)
C36 C37 H67 109.4
C38 C37 H67 109.4
C36 C37 H68 109.4
C38 C37 H68 109.4
H67 C37 H68 108.0
C37 C38 C33 111.1(3)
C37 C38 H69 109.4
C33 C38 H69 109.4
C37 C38 H70 109.4
C33 C38 H70 109.4
H69 C38 H70 108.0
C40 C39 C44 109.6(3)
C40 C39 P3 113.0(2)
C44 C39 P3 118.4(2)
C40 C39 H71 104.8
C44 C39 H71 104.8
P3 C39 H71 104.8
C39 C40 C41 111.4(3)
C39 C40 H72 109.4
C41 C40 H72 109.4
C39 C40 H73 109.4
C41 C40 H73 109.4
H72 C40 H73 108.0
C42 C41 C40 110.2(3)
C42 C41 H74 109.6
C40 C41 H74 109.6
C42 C41 H75 109.6
C40 C41 H75 109.6
H74 C41 H75 108.1
C43 C42 C41 110.6(3)
C43 C42 H76 109.5
C41 C42 H76 109.5
C43 C42 H77 109.5
C41 C42 H77 109.5
H76 C42 H77 108.1
C42 C43 C44 112.0(3)
C42 C43 H78 109.2
C44 C43 H78 109.2
C42 C43 H79 109.2
C44 C43 H79 109.2
H78 C43 H79 107.9
C43 C44 C39 111.1(3)
C43 C44 H80 109.4
C39 C44 H80 109.4
C43 C44 H81 109.4
C39 C44 H81 109.4
H80 C44 H81 108.0
C46 C45 C50 116.2(3)
C46 C45 Rh1 128.2(3)
C50 C45 Rh1 115.4(3)
C45 C46 C47 121.6(4)
C45 C46 H82 119.2
C47 C46 H82 119.2
C48 C47 C46 120.4(4)
C48 C47 H83 119.8
C46 C47 H83 119.8
C47 C48 C49 119.2(4)
C47 C48 H84 120.4
C49 C48 H84 120.4
C48 C49 C50 119.6(4)
C48 C49 H85 120.2
C50 C49 H85 120.2
C49 C50 C45 123.1(4)
C49 C50 H86 118.5
C45 C50 H86 118.5

loop_
_geom_bond_atom_site_label_1
_geom_bond_atom_site_label_2
_geom_bond_distance
Rh1 C45 2.079(3)
Rh1 P1 2.2770(8)
Rh1 P2 2.2825(8)
Rh1 P3 2.3685(9)
P1 C1 1.850(3)
P1 C9 1.867(3)
P1 C3 1.872(3)
P2 C2 1.861(3)
P2 C21 1.865(3)
P2 C15 1.871(3)
P3 C33 1.870(3)
P3 C27 1.877(3)
P3 C39 1.899(3)
C1 C2 1.536(4)
C1 H1 0.9900
C1 H2 0.9900
C2 H3 0.9900
C2 H4 0.9900
C3 C4 1.528(5)
C3 C8 1.529(5)
C3 H5 1.0000
C4 C5 1.540(5)
C4 H6 0.9900
C4 H7 0.9900
C5 C6 1.518(5)
C5 H8 0.9900
C5 H9 0.9900
C6 C7 1.520(5)
C6 H10 0.9900
C6 H11 0.9900
C7 C8 1.534(5)
C7 H12 0.9900
C7 H13 0.9900
C8 H14 0.9900
C8 H15 0.9900
C9 C10 1.536(5)
C9 C14 1.539(5)
C9 H16 1.0000
C10 C11 1.530(5)
C10 H17 0.9900
C10 H18 0.9900
C11 C12 1.523(6)
C11 H19 0.9900
C11 H20 0.9900
C12 C13 1.525(6)
C12 H21 0.9900
C12 H22 0.9900
C13 C14 1.525(5)
C13 H23 0.9900
C13 H24 0.9900
C14 H25 0.9900
C14 H26 0.9900
C15 C16 1.529(5)
C15 C20 1.532(5)
C15 H27 1.0000
C16 C17 1.522(5)
C16 H28 0.9900
C16 H29 0.9900
C17 C18 1.516(6)
C17 H30 0.9900
C17 H31 0.9900
C18 C19 1.508(6)
C18 H32 0.9900
C18 H33 0.9900
C19 C20 1.539(5)
C19 H34 0.9900
C19 H35 0.9900
C20 H36 0.9900
C20 H37 0.9900
C21 C22 1.529(4)
C21 C26 1.535(4)
C21 H38 1.0000
C22 C23 1.533(5)
C22 H39 0.9900
C22 H40 0.9900
C23 C24 1.520(5)
C23 H41 0.9900
C23 H42 0.9900
C24 C25 1.516(5)
C24 H43 0.9900
C24 H44 0.9900
C25 C26 1.532(5)
C25 H45 0.9900
C25 H46 0.9900
C26 H47 0.9900
C26 H48 0.9900
C27 C28 1.530(5)
C27 C32 1.533(5)
C27 H49 1.0000
C28 C29 1.531(5)
C28 H50 0.9900
C28 H51 0.9900
C29 C30 1.524(6)
C29 H52 0.9900
C29 H53 0.9900
C30 C31 1.527(6)
C30 H54 0.9900
C30 H55 0.9900
C31 C32 1.521(5)
C31 H56 0.9900
C31 H57 0.9900
C32 H58 0.9900
C32 H59 0.9900
C33 C38 1.531(5)
C33 C34 1.541(4)
C33 H60 1.0000
C34 C35 1.532(5)
C34 H61 0.9900
C34 H62 0.9900
C35 C36 1.531(6)
C35 H63 0.9900
C35 H64 0.9900
C36 C37 1.513(6)
C36 H65 0.9900
C36 H66 0.9900
C37 C38 1.520(5)
C37 H67 0.9900
C37 H68 0.9900
C38 H69 0.9900
C38 H70 0.9900
C39 C40 1.527(5)
C39 C44 1.544(4)
C39 H71 1.0000
C40 C41 1.541(5)
C40 H72 0.9900
C40 H73 0.9900
C41 C42 1.525(5)
C41 H74 0.9900
C41 H75 0.9900
C42 C43 1.516(5)
C42 H76 0.9900
C42 H77 0.9900
C43 C44 1.532(5)
C43 H78 0.9900
C43 H79 0.9900
C44 H80 0.9900
C44 H81 0.9900
C45 C46 1.373(5)
C45 C50 1.424(5)
C46 C47 1.443(6)
C46 H82 0.9500
C47 C48 1.385(7)
C47 H83 0.9500
C48 C49 1.390(7)
C48 H84 0.9500
C49 C50 1.400(6)
C49 H85 0.9500
C50 H86 0.9500

loop_
_geom_torsion_atom_site_label_1
_geom_torsion_atom_site_label_2
_geom_torsion_atom_site_label_3
_geom_torsion_atom_site_label_4
_geom_torsion
C45 Rh1 P1 C1 -168.80(16)
P2 Rh1 P1 C1 -6.86(12)
P3 Rh1 P1 C1 117.91(14)
C45 Rh1 P1 C9 75.36(16)
P2 Rh1 P1 C9 -122.69(12)
P3 Rh1 P1 C9 2.08(16)
C45 Rh1 P1 C3 -50.12(17)
P2 Rh1 P1 C3 111.82(13)
P3 Rh1 P1 C3 -123.41(15)
C45 Rh1 P2 C2 52.9(3)
P1 Rh1 P2 C2 -13.30(11)
P3 Rh1 P2 C2 -177.29(11)
C45 Rh1 P2 C21 172.0(3)
P1 Rh1 P2 C21 105.75(13)
P3 Rh1 P2 C21 -58.24(13)
C45 Rh1 P2 C15 -57.2(3)
P1 Rh1 P2 C15 -123.45(12)
P3 Rh1 P2 C15 72.55(12)
C45 Rh1 P3 C33 -63.61(16)
P1 Rh1 P3 C33 9.30(16)
P2 Rh1 P3 C33 131.45(12)
C45 Rh1 P3 C27 51.86(16)
P1 Rh1 P3 C27 124.76(14)
P2 Rh1 P3 C27 -113.09(13)
C45 Rh1 P3 C39 174.96(16)
P1 Rh1 P3 C39 -112.13(15)
P2 Rh1 P3 C39 10.02(13)
C9 P1 C1 C2 153.1(2)
C3 P1 C1 C2 -102.6(2)
Rh1 P1 C1 C2 30.4(2)
P1 C1 C2 P2 -42.1(3)
C21 P2 C2 C1 -96.6(2)
C15 P2 C2 C1 159.5(2)
Rh1 P2 C2 C1 36.1(2)
C1 P1 C3 C4 -162.3(2)
C9 P1 C3 C4 -56.3(3)
Rh1 P1 C3 C4 74.6(3)
C1 P1 C3 C8 71.7(2)
C9 P1 C3 C8 177.6(2)
Rh1 P1 C3 C8 -51.5(3)
C8 C3 C4 C5 -55.4(4)
P1 C3 C4 C5 178.4(2)
C3 C4 C5 C6 56.7(4)
C4 C5 C6 C7 -57.3(4)
C5 C6 C7 C8 57.1(4)
C4 C3 C8 C7 55.4(4)
P1 C3 C8 C7 -176.4(2)
C6 C7 C8 C3 -56.4(4)
C1 P1 C9 C10 -65.6(2)
C3 P1 C9 C10 -168.9(2)
Rh1 P1 C9 C10 54.1(2)
C1 P1 C9 C14 60.2(3)
C3 P1 C9 C14 -43.1(3)
Rh1 P1 C9 C14 179.9(2)
C14 C9 C10 C11 58.0(4)
P1 C9 C10 C11 -172.3(2)
C9 C10 C11 C12 -57.5(4)
C10 C11 C12 C13 55.3(4)
C11 C12 C13 C14 -55.4(5)
C12 C13 C14 C9 56.6(4)
C10 C9 C14 C13 -57.0(4)
P1 C9 C14 C13 176.4(3)
C2 P2 C15 C16 156.9(3)
C21 P2 C15 C16 53.0(3)
Rh1 P2 C15 C16 -87.6(3)
C2 P2 C15 C20 -78.8(3)
C21 P2 C15 C20 177.2(2)
Rh1 P2 C15 C20 36.7(3)
C20 C15 C16 C17 57.4(4)
P2 C15 C16 C17 -177.5(2)
C15 C16 C17 C18 -58.8(4)
C16 C17 C18 C19 56.2(5)
C17 C18 C19 C20 -54.3(5)
C16 C15 C20 C19 -54.6(4)
P2 C15 C20 C19 178.0(3)
C18 C19 C20 C15 54.4(5)
C2 P2 C21 C22 74.5(2)
C15 P2 C21 C22 175.5(2)
Rh1 P2 C21 C22 -47.3(3)
C2 P2 C21 C26 -52.2(3)
C15 P2 C21 C26 48.8(3)
Rh1 P2 C21 C26 -174.0(2)
C26 C21 C22 C23 -55.8(4)
P2 C21 C22 C23 174.0(2)
C21 C22 C23 C24 58.1(4)
C22 C23 C24 C25 -58.0(4)
C23 C24 C25 C26 56.6(4)
C24 C25 C26 C21 -54.9(4)
C22 C21 C26 C25 54.1(4)
P2 C21 C26 C25 -179.3(2)
C33 P3 C27 C28 44.3(3)
C39 P3 C27 C28 153.6(3)
Rh1 P3 C27 C28 -74.5(3)
C33 P3 C27 C32 171.7(2)
C39 P3 C27 C32 -79.0(3)
Rh1 P3 C27 C32 52.9(3)
C32 C27 C28 C29 53.7(4)
P3 C27 C28 C29 179.8(3)
C27 C28 C29 C30 -55.8(4)
C28 C29 C30 C31 57.6(5)
C29 C30 C31 C32 -57.1(5)
C30 C31 C32 C27 55.4(4)
C28 C27 C32 C31 -54.1(4)
P3 C27 C32 C31 176.1(3)
C27 P3 C33 C38 -171.6(2)
C39 P3 C33 C38 83.7(3)
Rh1 P3 C33 C38 -45.3(3)
C27 P3 C33 C34 57.2(3)
C39 P3 C33 C34 -47.5(3)
Rh1 P3 C33 C34 -176.5(2)
C38 C33 C34 C35 55.2(4)
P3 C33 C34 C35 -173.2(3)
C33 C34 C35 C36 -56.2(4)
C34 C35 C36 C37 57.6(4)
C35 C36 C37 C38 -57.0(5)
C36 C37 C38 C33 55.4(4)
C34 C33 C38 C37 -54.7(4)
P3 C33 C38 C37 171.4(3)
C33 P3 C39 C40 -48.3(3)
C27 P3 C39 C40 -154.0(2)
Rh1 P3 C39 C40 74.1(2)
C33 P3 C39 C44 81.8(3)
C27 P3 C39 C44 -23.9(3)
Rh1 P3 C39 C44 -155.8(2)
C44 C39 C40 C41 57.0(4)
P3 C39 C40 C41 -168.6(2)
C39 C40 C41 C42 -58.2(4)
C40 C41 C42 C43 56.7(4)
C41 C42 C43 C44 -56.2(4)
C42 C43 C44 C39 55.6(4)
C40 C39 C44 C43 -55.3(4)
P3 C39 C44 C43 173.1(2)
P1 Rh1 C45 C46 -75.8(3)
P2 Rh1 C45 C46 -142.1(3)
P3 Rh1 C45 C46 86.0(3)
P1 Rh1 C45 C50 98.8(2)
P2 Rh1 C45 C50 32.6(5)
P3 Rh1 C45 C50 -99.4(2)
C50 C45 C46 C47 -1.1(5)
Rh1 C45 C46 C47 173.4(3)
C45 C46 C47 C48 0.6(6)
C46 C47 C48 C49 0.6(6)
C47 C48 C49 C50 -1.2(6)
C48 C49 C50 C45 0.7(6)
C46 C45 C50 C49 0.5(5)
Rh1 C45 C50 C49 -174.7(3)
